data_1568720
loop_
_publ_author_name
'Zhu, Bing-Ke'
'Xu, Hui'
'Xiao, Lu'
'Chang, Xin'
'Wei, Liang'
'Teng, Huailong'
'Dang, Yanfeng'
'Dong, Xiu-Qin'
'Wang, Chun-Jiang'

_publ_section_title
;
 Enantio- and diastereodivergent synthesis of fused indolizines enabled by
 synergistic Cu/Ir catalysis.
;
_journal_issue 15
_journal_name_full 'Chemical science'
_journal_page_first 4134
_journal_page_last 4142
_journal_paper_doi 10.1039/d3sc00118k
_journal_volume 14
_journal_year 2023
_chemical_absolute_configuration ad
_chemical_formula_moiety 'C27 H26 N2 O2'
_chemical_formula_sum 'C27 H26 N2 O2'
_chemical_formula_weight 410.50
_space_group_crystal_system orthorhombic
_space_group_IT_number 19
_space_group_name_Hall 'P 2ac 2ab'
_space_group_name_H-M_alt 'P 21 21 21'
_atom_sites_solution_hydrogens mixed
_atom_sites_solution_primary dual
_audit_creation_date 2021-03-23
_audit_creation_method
;
Olex2 1.3
(compiled 2020.11.12 svn.r5f609507 for OlexSys, GUI svn.r6272)
;
_audit_update_record
;
2022-11-22 deposited with the CCDC.	2023-03-28 downloaded from the CCDC.
;
_cell_angle_alpha 90
_cell_angle_beta 90
_cell_angle_gamma 90
_cell_formula_units_Z 4
_cell_length_a 6.94728(4)
_cell_length_b 13.79687(7)
_cell_length_c 22.55057(13)
_cell_measurement_reflns_used 19587
_cell_measurement_temperature 100.00(10)
_cell_measurement_theta_max 73.6390
_cell_measurement_theta_min 3.2160
_cell_volume 2161.49(2)
_computing_cell_refinement 'CrysAlisPro 1.171.39.28b (Rigaku OD, 2015)'
_computing_data_collection 'CrysAlisPro 1.171.39.28b (Rigaku OD, 2015)'
_computing_data_reduction 'CrysAlisPro 1.171.39.28b (Rigaku OD, 2015)'
_computing_molecular_graphics 'Olex2 1.3 (Dolomanov et al., 2009)'
_computing_publication_material 'Olex2 1.3 (Dolomanov et al., 2009)'
_computing_structure_refinement 'SHELXL 2018/3 (Sheldrick, 2015)'
_computing_structure_solution 'SHELXT 2014/5 (Sheldrick, 2014)'
_diffrn_ambient_environment N~2~
_diffrn_ambient_temperature 100.00(10)
_diffrn_detector 'CCD plate'
_diffrn_measured_fraction_theta_full 1.000
_diffrn_measured_fraction_theta_max 0.993
_diffrn_measurement_details
;
List of Runs (angles in degrees, time in seconds):

  # Type    Start    End  Width  t~exp~   \w     \q     \k     \f   Frames
#--------------------------------------------------------------------------
  1  \w    -68.00 -25.00   0.50    0.50    --    0.00 -46.00-155.00   86
  2  \w    -19.00  27.00   0.50    0.50    --    0.00  46.00  -6.00   92
  3  \w     23.00 107.00   0.50    0.50    --   94.60 -46.00-155.00  168
  4  \w     76.00 174.00   0.50    0.50    --   94.60  46.00  -6.00  196
  5  \w    -33.00  31.00   0.50    0.50    --    0.00 -82.00-180.00  128
  6  \w    -43.00  13.00   0.50    0.50    --    0.00 -19.00  90.00  112
  7  \w     35.00  81.00   0.50    0.50    --    0.00  38.00 120.00   92
  8  \w     31.00  57.00   0.50    0.50    --    0.00  46.00  -6.00   52
  9  \w     51.00 113.00   0.50    0.50    --   94.60 -45.00   0.00  124
 10  \w     75.00 101.00   0.50    0.50    --   94.60  45.00  90.00   52
 11  \w     71.00  97.00   0.50    0.50    --   94.60  15.00  90.00   52
 12  \w     75.00 148.00   0.50    0.50    --   94.60  60.00 109.54  146
 13  \w    123.00 184.00   0.50    0.50    --   94.60  30.00 150.00  122
 14  \w    153.00 179.00   0.50    0.50    --   94.60  60.00 109.54   52
 15  \w     86.00 111.00   0.50    0.50    --   94.60  45.00  60.00   50
 16  \w      6.00  63.00   0.50    0.50    --   94.60 -61.00-150.00  114
 17  \w     78.00 117.00   0.50    0.50    --   94.60 -61.00-150.00   78
 18  \w     71.00  97.00   0.50    0.50    --   94.60  61.00  90.00   52
 19  \w     42.00 106.00   0.50    0.50    --   94.60 -61.00   0.00  128
 20  \w     15.00  40.00   0.50    0.50    --   94.60 -61.00   0.00   50
 21  \w     81.00 137.00   0.50    0.50    --   94.60  45.00 150.00  112
 22  \w     71.00  97.00   0.50    0.50    --   94.60  61.00  60.00   52
 23  \w     84.00 179.00   0.50    0.50    --   94.60  30.00 -60.00  190
 24  \w     16.00  99.00   0.50    0.50    --   94.60 -30.00  90.00  166
 25  \w     74.00 149.00   0.50    0.50    --   94.60  49.00  96.64  150
 26  \w     81.00 150.00   0.50    0.50    --   94.60  30.00  90.00  138
 27  \w     84.00 110.00   0.50    0.50    --   94.60  77.00 120.00   52
 28  \w     75.00 100.00   0.50    0.50    --   94.60  53.00 110.01   50
 29  \w     74.00  99.00   0.50    0.50    --   94.60  61.00 120.00   50
 30  \w    128.00 153.00   0.50    0.50    --   94.60  82.00-180.00   50
 31  \w    127.00 153.00   0.50    0.50    --   94.60  15.00  90.00   52
 32  \w     20.00  87.00   0.50    0.50    --   94.60 -30.00  30.00  134
;
_diffrn_measurement_device 'four-circle diffractometer'
_diffrn_measurement_device_type 'XtaLAB AFC12 (RINC): Kappa single'
_diffrn_measurement_method '\w scans'
_diffrn_orient_matrix_type 'CrysAlisPro convention (1999,Acta A55,543-557)'
_diffrn_orient_matrix_UB_11 0.2162523000
_diffrn_orient_matrix_UB_12 0.0100362000
_diffrn_orient_matrix_UB_13 -0.0137695000
_diffrn_orient_matrix_UB_21 0.0481134000
_diffrn_orient_matrix_UB_22 -0.0632986000
_diffrn_orient_matrix_UB_23 0.0543019000
_diffrn_orient_matrix_UB_31 -0.0095112000
_diffrn_orient_matrix_UB_32 -0.0914406000
_diffrn_orient_matrix_UB_33 -0.0390990000
_diffrn_radiation_monochromator graphite
_diffrn_radiation_probe x-ray
_diffrn_radiation_type 'Cu K\a'
_diffrn_radiation_wavelength 1.54184
_diffrn_reflns_av_R_equivalents 0.0347
_diffrn_reflns_av_unetI/netI 0.0204
_diffrn_reflns_Laue_measured_fraction_full 1.000
_diffrn_reflns_Laue_measured_fraction_max 0.993
_diffrn_reflns_limit_h_max 8
_diffrn_reflns_limit_h_min -8
_diffrn_reflns_limit_k_max 16
_diffrn_reflns_limit_k_min -16
_diffrn_reflns_limit_l_max 27
_diffrn_reflns_limit_l_min -28
_diffrn_reflns_number 26849
_diffrn_reflns_point_group_measured_fraction_full 1.000
_diffrn_reflns_point_group_measured_fraction_max 0.989
_diffrn_reflns_theta_full 67.684
_diffrn_reflns_theta_max 73.918
_diffrn_reflns_theta_min 3.756
_diffrn_source 'fine-focus sealed X-ray tube'
_diffrn_source_type 'Enhance (Cu) X-ray Source'
_exptl_absorpt_coefficient_mu 0.629
_exptl_absorpt_correction_T_max 1.00000
_exptl_absorpt_correction_T_min 0.53721
_exptl_absorpt_correction_type multi-scan
_exptl_absorpt_process_details
;
CrysAlisPro 1.171.39.28b (Rigaku Oxford Diffraction, 2015)
Empirical absorption correction using spherical harmonics,
 implemented in SCALE3 ABSPACK scaling algorithm.
;
_exptl_crystal_colour 'clear brown'
_exptl_crystal_colour_lustre clear
_exptl_crystal_colour_primary brown
_exptl_crystal_density_diffrn 1.261
_exptl_crystal_description block
_exptl_crystal_F_000 872
_exptl_crystal_size_max 0.4
_exptl_crystal_size_mid 0.2
_exptl_crystal_size_min 0.1
_refine_diff_density_max 0.186
_refine_diff_density_min -0.124
_refine_diff_density_rms 0.030
_refine_ls_abs_structure_details
;
 Flack x determined using 1773 quotients [(I+)-(I-)]/[(I+)+(I-)]
 (Parsons, Flack and Wagner, Acta Cryst. B69 (2013) 249-259).
;
_refine_ls_abs_structure_Flack 0.08(6)
_refine_ls_extinction_coef 0.0022(3)
_refine_ls_extinction_expression Fc^*^=kFc[1+0.001xFc^2^\l^3^/sin(2\q)]^-1/4^
_refine_ls_extinction_method 'SHELXL-2018/3 (Sheldrick 2018)'
_refine_ls_goodness_of_fit_ref 1.030
_refine_ls_hydrogen_treatment mixed
_refine_ls_matrix_type full
_refine_ls_number_parameters 287
_refine_ls_number_reflns 4335
_refine_ls_number_restraints 0
_refine_ls_restrained_S_all 1.030
_refine_ls_R_factor_all 0.0268
_refine_ls_R_factor_gt 0.0263
_refine_ls_shift/su_max 0.000
_refine_ls_shift/su_mean 0.000
_refine_ls_structure_factor_coef Fsqd
_refine_ls_weighting_details 'w=1/[\s^2^(Fo^2^)+(0.0316P)^2^+0.4883P] where P=(Fo^2^+2Fc^2^)/3'
_refine_ls_weighting_scheme calc
_refine_ls_wR_factor_gt 0.0668
_refine_ls_wR_factor_ref 0.0673
_reflns_Friedel_coverage 0.730
_reflns_Friedel_fraction_full 1.000
_reflns_Friedel_fraction_max 0.982
_reflns_number_gt 4251
_reflns_number_total 4335
_reflns_threshold_expression 'I > 2\s(I)'
_cod_data_source_file d3sc00118k2.cif
_cod_data_source_block 20210323_zbk-2-156
_cod_depositor_comments 'Adding full bibliography for 1568720.cif.'
_cod_database_code 1568720
_shelx_shelxl_version_number 2018/3
_shelx_space_group_comment
;
The symmetry employed for this shelxl refinement is uniquely defined
by the following loop, which should always be used as a source of
symmetry information in preference to the above space-group names.
They are only intended as comments.
;
_shelx_estimated_absorpt_t_max 0.940
_shelx_estimated_absorpt_t_min 0.787
_reflns_odcompleteness_completeness 99.96
_reflns_odcompleteness_iscentric 1
_reflns_odcompleteness_theta 66.97
_olex2_refinement_description
;
1. Fixed Uiso
 At 1.2 times of:
  All C(H) groups, All C(H,H) groups
 At 1.5 times of:
  All C(H,H,H) groups
2.a Ternary CH refined with riding coordinates:
 C008(H008), C00I(H00I)
2.b Secondary CH2 refined with riding coordinates:
 C00U(H00S,H00U)
2.c Aromatic/amide H refined with riding coordinates:
 C00A(H00A), C00B(H00B), C00D(H00D), C00G(H00G), C00H(H00H), C00L(H00L),
 C00M(H00M), C00N(H00N), C00O(H00O), C00P(H00P), C00Q(H00Q), C00R(H00R),
 C00T(H00T)
2.d X=CH2 refined with riding coordinates:
 C00K(H00C,H00E)
2.e Idealised Me refined as rotating group:
 C00S(H00F,H00J,H00K), C00V(H00V,H00W,H00X)
;
_olex2_submission_special_instructions 'No special instructions were received'
_oxdiff_exptl_absorpt_empirical_details
;
Empirical correction (ABSPACK) includes:
- Absorption correction using spherical harmonics
- Frame scaling
;
_oxdiff_exptl_absorpt_empirical_full_max 1.906
_oxdiff_exptl_absorpt_empirical_full_min 0.561

loop_
_space_group_symop_operation_xyz
'x, y, z'
'-x+1/2, -y, z+1/2'
'-x, y+1/2, -z+1/2'
'x+1/2, -y+1/2, -z'

loop_
_atom_site_label
_atom_site_type_symbol
_atom_site_fract_x
_atom_site_fract_y
_atom_site_fract_z
_atom_site_U_iso_or_equiv
_atom_site_adp_type
_atom_site_occupancy
_atom_site_site_symmetry_order
_atom_site_calc_flag
_atom_site_refinement_flags_posn
_atom_site_refinement_flags_adp
_atom_site_refinement_flags_occupancy
_atom_site_disorder_assembly
_atom_site_disorder_group
O001 O 0.40775(16) 0.47265(9) 0.79510(5) 0.0226(3) Uani 1 1 d . . . . .
O002 O 0.29707(17) 0.59359(9) 0.73751(5) 0.0254(3) Uani 1 1 d . . . . .
N003 N 0.32978(18) 0.37482(9) 0.59290(6) 0.0176(3) Uani 1 1 d . . . . .
N004 N 0.61027(19) 0.57702(10) 0.65965(6) 0.0186(3) Uani 1 1 d . . . . .
C005 C 0.4208(2) 0.53581(11) 0.74991(7) 0.0186(3) Uani 1 1 d . . . . .
C006 C 0.5224(2) 0.66855(11) 0.46608(7) 0.0182(3) Uani 1 1 d . . . . .
C007 C 0.5469(2) 0.37866(11) 0.66539(6) 0.0171(3) Uani 1 1 d . . . . .
C008 C 0.4642(2) 0.54178(11) 0.61687(6) 0.0169(3) Uani 1 1 d . . . . .
H008 H 0.340029 0.573024 0.624656 0.020 Uiso 1 1 calc R U . . .
C009 C 0.4472(2) 0.43484(11) 0.62555(6) 0.0170(3) Uani 1 1 d . . . . .
C00A C 0.8888(2) 0.41500(12) 0.68943(7) 0.0209(3) Uani 1 1 d . . . . .
H00A H 0.930827 0.455854 0.659296 0.025 Uiso 1 1 calc R U . . .
C00B C 0.4937(2) 0.28111(11) 0.65723(7) 0.0198(3) Uani 1 1 d . . . . .
H00B H 0.541505 0.228126 0.678036 0.024 Uiso 1 1 calc R U . . .
C00C C 0.5345(2) 0.56812(11) 0.55483(6) 0.0176(3) Uani 1 1 d . . . . .
C00D C 0.4484(2) 0.63976(11) 0.52230(7) 0.0183(3) Uani 1 1 d . . . . .
H00D H 0.339232 0.670264 0.537196 0.022 Uiso 1 1 calc R U . . .
C00E C 0.6879(2) 0.62080(11) 0.44324(7) 0.0192(3) Uani 1 1 d . . . . .
C00F C 0.3571(2) 0.27849(11) 0.61256(7) 0.0194(3) Uani 1 1 d . . . . .
C00G C 0.6980(2) 0.51945(11) 0.53139(7) 0.0206(3) Uani 1 1 d . . . . .
H00G H 0.755500 0.469905 0.553018 0.025 Uiso 1 1 calc R U . . .
C00H C 0.4409(2) 0.74559(12) 0.43298(7) 0.0213(3) Uani 1 1 d . . . . .
H00H H 0.331207 0.776631 0.447038 0.026 Uiso 1 1 calc R U . . .
C00I C 0.6818(2) 0.42361(11) 0.70957(7) 0.0179(3) Uani 1 1 d . . . . .
H00I H 0.667909 0.389484 0.747436 0.021 Uiso 1 1 calc R U . . .
C00J C 0.6179(2) 0.53032(11) 0.71826(7) 0.0182(3) Uani 1 1 d . . . . .
C00K C 1.0124(2) 0.35329(14) 0.71198(8) 0.0288(4) Uani 1 1 d . . . . .
H00C H 0.974484 0.311533 0.742164 0.035 Uiso 1 1 calc R U . . .
H00E H 1.138040 0.351315 0.697768 0.035 Uiso 1 1 calc R U . . .
C00L C 0.2397(2) 0.20588(12) 0.58668(8) 0.0235(3) Uani 1 1 d . . . . .
H00L H 0.251013 0.141943 0.599266 0.028 Uiso 1 1 calc R U . . .
C00M C 0.1982(2) 0.39778(12) 0.54912(7) 0.0218(3) Uani 1 1 d . . . . .
H00M H 0.183826 0.461663 0.536736 0.026 Uiso 1 1 calc R U . . .
C00N C 0.7714(2) 0.54477(11) 0.47740(7) 0.0220(3) Uani 1 1 d . . . . .
H00N H 0.877860 0.511768 0.462644 0.026 Uiso 1 1 calc R U . . .
C00O C 0.0911(3) 0.32723(13) 0.52452(8) 0.0264(4) Uani 1 1 d . . . . .
H00O H 0.003545 0.342646 0.494790 0.032 Uiso 1 1 calc R U . . .
C00P C 0.7667(2) 0.65143(11) 0.38817(7) 0.0225(3) Uani 1 1 d . . . . .
H00P H 0.873352 0.619721 0.372541 0.027 Uiso 1 1 calc R U . . .
C00Q C 0.5217(3) 0.77499(12) 0.38051(7) 0.0229(3) Uani 1 1 d . . . . .
H00Q H 0.467950 0.826457 0.359659 0.027 Uiso 1 1 calc R U . . .
C00R C 0.6860(3) 0.72751(12) 0.35802(7) 0.0230(3) Uani 1 1 d . . . . .
H00R H 0.740009 0.747998 0.322432 0.028 Uiso 1 1 calc R U . . .
C00S C 0.7614(2) 0.58650(12) 0.75654(7) 0.0226(3) Uani 1 1 d . . . . .
H00F H 0.886097 0.584776 0.738250 0.034 Uiso 1 1 calc R U . . .
H00J H 0.768397 0.557421 0.795152 0.034 Uiso 1 1 calc R U . . .
H00K H 0.719646 0.652558 0.760235 0.034 Uiso 1 1 calc R U . . .
C00T C 0.1102(3) 0.22904(13) 0.54344(8) 0.0270(4) Uani 1 1 d . . . . .
H00T H 0.034597 0.180939 0.526355 0.032 Uiso 1 1 calc R U . . .
C00U C 0.2278(2) 0.47132(13) 0.82863(7) 0.0237(3) Uani 1 1 d . . . . .
H00S H 0.210070 0.407585 0.845942 0.028 Uiso 1 1 calc R U . . .
H00U H 0.121235 0.483199 0.801808 0.028 Uiso 1 1 calc R U . . .
C00V C 0.2254(3) 0.54580(15) 0.87686(8) 0.0362(4) Uani 1 1 d . . . . .
H00V H 0.213989 0.609201 0.859674 0.054 Uiso 1 1 calc R U . . .
H00W H 0.342736 0.541876 0.899207 0.054 Uiso 1 1 calc R U . . .
H00X H 0.117886 0.534099 0.902626 0.054 Uiso 1 1 calc R U . . .
H004 H 0.594(3) 0.6438(15) 0.6643(8) 0.024(5) Uiso 1 1 d . . . . .

loop_
_atom_site_aniso_label
_atom_site_aniso_U_11
_atom_site_aniso_U_22
_atom_site_aniso_U_33
_atom_site_aniso_U_23
_atom_site_aniso_U_13
_atom_site_aniso_U_12
O001 0.0188(5) 0.0306(6) 0.0185(5) 0.0058(5) 0.0044(5) 0.0039(5)
O002 0.0228(6) 0.0302(6) 0.0233(6) 0.0040(5) 0.0037(5) 0.0070(5)
N003 0.0172(6) 0.0187(6) 0.0168(6) -0.0005(5) 0.0021(5) -0.0007(5)
N004 0.0204(6) 0.0183(6) 0.0170(6) 0.0005(5) 0.0003(5) -0.0024(5)
C005 0.0191(7) 0.0215(7) 0.0151(7) -0.0011(6) -0.0008(6) 0.0000(6)
C006 0.0203(7) 0.0177(7) 0.0167(7) -0.0010(6) -0.0013(6) -0.0013(6)
C007 0.0152(7) 0.0195(7) 0.0165(7) 0.0015(6) 0.0039(6) 0.0010(6)
C008 0.0166(7) 0.0182(7) 0.0159(7) 0.0003(6) 0.0013(6) 0.0010(6)
C009 0.0156(7) 0.0196(7) 0.0157(7) -0.0004(6) 0.0029(6) -0.0010(6)
C00A 0.0176(7) 0.0263(8) 0.0188(7) -0.0010(6) 0.0022(6) 0.0000(6)
C00B 0.0195(7) 0.0180(7) 0.0217(7) 0.0022(6) 0.0039(6) 0.0017(6)
C00C 0.0196(7) 0.0169(7) 0.0162(7) -0.0004(6) 0.0012(6) -0.0014(6)
C00D 0.0178(7) 0.0197(7) 0.0175(7) -0.0015(6) 0.0011(6) 0.0008(6)
C00E 0.0231(7) 0.0174(7) 0.0171(7) -0.0027(6) 0.0010(6) -0.0008(6)
C00F 0.0193(7) 0.0187(7) 0.0202(7) 0.0002(6) 0.0056(6) 0.0001(6)
C00G 0.0224(8) 0.0192(7) 0.0202(8) 0.0017(6) 0.0010(6) 0.0042(6)
C00H 0.0217(8) 0.0215(8) 0.0207(7) 0.0004(6) -0.0028(6) 0.0017(6)
C00I 0.0159(7) 0.0217(7) 0.0161(7) 0.0012(6) 0.0009(6) 0.0009(6)
C00J 0.0170(7) 0.0215(8) 0.0160(7) 0.0002(6) 0.0008(6) 0.0000(6)
C00K 0.0211(8) 0.0407(10) 0.0246(8) 0.0025(7) 0.0047(7) 0.0070(7)
C00L 0.0243(8) 0.0212(8) 0.0249(8) -0.0039(6) 0.0052(7) -0.0027(6)
C00M 0.0206(7) 0.0265(8) 0.0183(7) 0.0010(6) 0.0000(6) 0.0007(6)
C00N 0.0238(8) 0.0187(7) 0.0235(8) -0.0014(6) 0.0047(7) 0.0041(6)
C00O 0.0220(8) 0.0347(9) 0.0224(8) -0.0029(7) -0.0036(7) -0.0025(7)
C00P 0.0266(8) 0.0224(8) 0.0185(7) -0.0038(6) 0.0041(6) -0.0012(6)
C00Q 0.0281(8) 0.0218(8) 0.0188(7) 0.0028(6) -0.0054(7) -0.0016(7)
C00R 0.0296(8) 0.0247(8) 0.0149(7) 0.0000(6) -0.0001(6) -0.0063(7)
C00S 0.0195(8) 0.0277(8) 0.0205(8) -0.0033(6) 0.0000(6) -0.0018(6)
C00T 0.0254(8) 0.0285(9) 0.0271(8) -0.0069(7) 0.0020(7) -0.0079(7)
C00U 0.0184(8) 0.0297(8) 0.0230(8) 0.0040(7) 0.0054(6) -0.0010(7)
C00V 0.0320(10) 0.0468(11) 0.0297(10) -0.0081(8) 0.0115(8) -0.0061(9)

loop_
_atom_type_symbol
_atom_type_description
_atom_type_scat_dispersion_real
_atom_type_scat_dispersion_imag
_atom_type_scat_source
C C 0.0181 0.0091 'International Tables Vol C Tables 4.2.6.8 and 6.1.1.4'
H H 0.0000 0.0000 'International Tables Vol C Tables 4.2.6.8 and 6.1.1.4'
N N 0.0311 0.0180 'International Tables Vol C Tables 4.2.6.8 and 6.1.1.4'
O O 0.0492 0.0322 'International Tables Vol C Tables 4.2.6.8 and 6.1.1.4'

loop_
_geom_angle_atom_site_label_1
_geom_angle_atom_site_label_2
_geom_angle_atom_site_label_3
_geom_angle
_geom_angle_site_symmetry_1
_geom_angle_site_symmetry_3
_geom_angle_publ_flag
C005 O001 C00U 117.27(12) . . ?
C009 N003 C00F 108.56(13) . . ?
C009 N003 C00M 129.52(13) . . ?
C00M N003 C00F 121.89(13) . . ?
C008 N004 H004 108.3(12) . . ?
C00J N004 C008 117.75(12) . . ?
C00J N004 H004 109.6(12) . . ?
O001 C005 C00J 112.21(12) . . ?
O002 C005 O001 123.84(14) . . ?
O002 C005 C00J 123.84(14) . . ?
C00E C006 C00D 119.03(14) . . ?
C00H C006 C00D 122.25(14) . . ?
C00H C006 C00E 118.69(14) . . ?
C009 C007 C00B 108.74(14) . . ?
C009 C007 C00I 121.02(14) . . ?
C00B C007 C00I 130.20(14) . . ?
N004 C008 H008 110.0 . . ?
N004 C008 C009 107.03(12) . . ?
N004 C008 C00C 107.41(12) . . ?
C009 C008 H008 110.0 . . ?
C009 C008 C00C 112.39(12) . . ?
C00C C008 H008 110.0 . . ?
N003 C009 C008 124.85(13) . . ?
C007 C009 N003 108.01(13) . . ?
C007 C009 C008 127.11(14) . . ?
C00I C00A H00A 118.1 . . ?
C00K C00A H00A 118.1 . . ?
C00K C00A C00I 123.86(15) . . ?
C007 C00B H00B 126.3 . . ?
C00F C00B C007 107.47(14) . . ?
C00F C00B H00B 126.3 . . ?
C00D C00C C008 121.55(14) . . ?
C00D C00C C00G 119.42(14) . . ?
C00G C00C C008 118.99(13) . . ?
C006 C00D H00D 119.3 . . ?
C00C C00D C006 121.35(14) . . ?
C00C C00D H00D 119.3 . . ?
C006 C00E C00N 118.33(14) . . ?
C00P C00E C006 119.34(14) . . ?
C00P C00E C00N 122.32(15) . . ?
N003 C00F C00L 117.24(14) . . ?
C00B C00F N003 107.21(13) . . ?
C00B C00F C00L 135.44(15) . . ?
C00C C00G H00G 119.7 . . ?
C00N C00G C00C 120.62(15) . . ?
C00N C00G H00G 119.7 . . ?
C006 C00H H00H 119.6 . . ?
C00Q C00H C006 120.86(15) . . ?
C00Q C00H H00H 119.6 . . ?
C007 C00I C00A 111.21(12) . . ?
C007 C00I H00I 108.5 . . ?
C007 C00I C00J 107.28(12) . . ?
C00A C00I H00I 108.5 . . ?
C00A C00I C00J 112.65(13) . . ?
C00J C00I H00I 108.5 . . ?
N004 C00J C005 111.20(12) . . ?
N004 C00J C00I 108.22(12) . . ?
N004 C00J C00S 107.96(12) . . ?
C005 C00J C00I 111.03(12) . . ?
C00S C00J C005 106.97(12) . . ?
C00S C00J C00I 111.45(13) . . ?
C00A C00K H00C 120.0 . . ?
C00A C00K H00E 120.0 . . ?
H00C C00K H00E 120.0 . . ?
C00F C00L H00L 119.7 . . ?
C00T C00L C00F 120.53(16) . . ?
C00T C00L H00L 119.7 . . ?
N003 C00M H00M 120.2 . . ?
C00O C00M N003 119.64(15) . . ?
C00O C00M H00M 120.2 . . ?
C00E C00N H00N 119.4 . . ?
C00G C00N C00E 121.22(15) . . ?
C00G C00N H00N 119.4 . . ?
C00M C00O H00O 119.6 . . ?
C00M C00O C00T 120.83(16) . . ?
C00T C00O H00O 119.6 . . ?
C00E C00P H00P 119.9 . . ?
C00R C00P C00E 120.25(15) . . ?
C00R C00P H00P 119.9 . . ?
C00H C00Q H00Q 119.9 . . ?
C00H C00Q C00R 120.28(15) . . ?
C00R C00Q H00Q 119.9 . . ?
C00P C00R C00Q 120.55(15) . . ?
C00P C00R H00R 119.7 . . ?
C00Q C00R H00R 119.7 . . ?
C00J C00S H00F 109.5 . . ?
C00J C00S H00J 109.5 . . ?
C00J C00S H00K 109.5 . . ?
H00F C00S H00J 109.5 . . ?
H00F C00S H00K 109.5 . . ?
H00J C00S H00K 109.5 . . ?
C00L C00T C00O 119.83(16) . . ?
C00L C00T H00T 120.1 . . ?
C00O C00T H00T 120.1 . . ?
O001 C00U H00S 109.2 . . ?
O001 C00U H00U 109.2 . . ?
O001 C00U C00V 112.16(14) . . ?
H00S C00U H00U 107.9 . . ?
C00V C00U H00S 109.2 . . ?
C00V C00U H00U 109.2 . . ?
C00U C00V H00V 109.5 . . ?
C00U C00V H00W 109.5 . . ?
C00U C00V H00X 109.5 . . ?
H00V C00V H00W 109.5 . . ?
H00V C00V H00X 109.5 . . ?
H00W C00V H00X 109.5 . . ?

loop_
_geom_bond_atom_site_label_1
_geom_bond_atom_site_label_2
_geom_bond_distance
_geom_bond_site_symmetry_2
_geom_bond_publ_flag
O001 C005 1.3440(19) . ?
O001 C00U 1.4609(19) . ?
O002 C005 1.2051(19) . ?
N003 C009 1.376(2) . ?
N003 C00F 1.414(2) . ?
N003 C00M 1.382(2) . ?
N004 C008 1.482(2) . ?
N004 C00J 1.4712(19) . ?
N004 H004 0.93(2) . ?
C005 C00J 1.546(2) . ?
C006 C00D 1.425(2) . ?
C006 C00E 1.422(2) . ?
C006 C00H 1.417(2) . ?
C007 C009 1.374(2) . ?
C007 C00B 1.408(2) . ?
C007 C00I 1.502(2) . ?
C008 H008 0.9800 . ?
C008 C009 1.493(2) . ?
C008 C00C 1.526(2) . ?
C00A H00A 0.9300 . ?
C00A C00I 1.512(2) . ?
C00A C00K 1.312(2) . ?
C00B H00B 0.9300 . ?
C00B C00F 1.384(2) . ?
C00C C00D 1.369(2) . ?
C00C C00G 1.421(2) . ?
C00D H00D 0.9300 . ?
C00E C00N 1.425(2) . ?
C00E C00P 1.421(2) . ?
C00F C00L 1.418(2) . ?
C00G H00G 0.9300 . ?
C00G C00N 1.365(2) . ?
C00H H00H 0.9300 . ?
C00H C00Q 1.371(2) . ?
C00I H00I 0.9800 . ?
C00I C00J 1.550(2) . ?
C00J C00S 1.530(2) . ?
C00K H00C 0.9300 . ?
C00K H00E 0.9300 . ?
C00L H00L 0.9300 . ?
C00L C00T 1.365(2) . ?
C00M H00M 0.9300 . ?
C00M C00O 1.345(2) . ?
C00N H00N 0.9300 . ?
C00O H00O 0.9300 . ?
C00O C00T 1.426(3) . ?
C00P H00P 0.9300 . ?
C00P C00R 1.371(2) . ?
C00Q H00Q 0.9300 . ?
C00Q C00R 1.410(2) . ?
C00R H00R 0.9300 . ?
C00S H00F 0.9600 . ?
C00S H00J 0.9600 . ?
C00S H00K 0.9600 . ?
C00T H00T 0.9300 . ?
C00U H00S 0.9700 . ?
C00U H00U 0.9700 . ?
C00U C00V 1.496(2) . ?
C00V H00V 0.9600 . ?
C00V H00W 0.9600 . ?
C00V H00X 0.9600 . ?

loop_
_geom_torsion_atom_site_label_1
_geom_torsion_atom_site_label_2
_geom_torsion_atom_site_label_3
_geom_torsion_atom_site_label_4
_geom_torsion
_geom_torsion_site_symmetry_1
_geom_torsion_site_symmetry_2
_geom_torsion_site_symmetry_3
_geom_torsion_site_symmetry_4
_geom_torsion_publ_flag
O001 C005 C00J N004 163.14(13) . . . . ?
O001 C005 C00J C00I 42.59(17) . . . . ?
O001 C005 C00J C00S -79.20(16) . . . . ?
O002 C005 C00J N004 -20.6(2) . . . . ?
O002 C005 C00J C00I -141.12(16) . . . . ?
O002 C005 C00J C00S 97.09(17) . . . . ?
N003 C00F C00L C00T 1.8(2) . . . . ?
N003 C00M C00O C00T 0.6(3) . . . . ?
N004 C008 C009 N003 -178.07(13) . . . . ?
N004 C008 C009 C007 0.0(2) . . . . ?
N004 C008 C00C C00D -108.27(16) . . . . ?
N004 C008 C00C C00G 69.30(17) . . . . ?
C005 O001 C00U C00V -85.40(18) . . . . ?
C006 C00E C00N C00G -1.5(2) . . . . ?
C006 C00E C00P C00R 1.3(2) . . . . ?
C006 C00H C00Q C00R 1.2(2) . . . . ?
C007 C00B C00F N003 0.93(17) . . . . ?
C007 C00B C00F C00L -174.88(18) . . . . ?
C007 C00I C00J N004 -54.23(15) . . . . ?
C007 C00I C00J C005 68.07(15) . . . . ?
C007 C00I C00J C00S -172.79(12) . . . . ?
C008 N004 C00J C005 -56.27(17) . . . . ?
C008 N004 C00J C00I 65.92(17) . . . . ?
C008 N004 C00J C00S -173.32(13) . . . . ?
C008 C00C C00D C006 175.74(14) . . . . ?
C008 C00C C00G C00N -176.41(15) . . . . ?
C009 N003 C00F C00B -0.42(17) . . . . ?
C009 N003 C00F C00L 176.27(13) . . . . ?
C009 N003 C00M C00O -177.00(15) . . . . ?
C009 C007 C00B C00F -1.12(17) . . . . ?
C009 C007 C00I C00A -100.15(17) . . . . ?
C009 C007 C00I C00J 23.45(19) . . . . ?
C009 C008 C00C C00D 134.27(15) . . . . ?
C009 C008 C00C C00G -48.16(19) . . . . ?
C00A C00I C00J N004 68.47(16) . . . . ?
C00A C00I C00J C005 -169.23(12) . . . . ?
C00A C00I C00J C00S -50.09(17) . . . . ?
C00B C007 C009 N003 0.86(17) . . . . ?
C00B C007 C009 C008 -177.48(14) . . . . ?
C00B C007 C00I C00A 82.1(2) . . . . ?
C00B C007 C00I C00J -154.33(15) . . . . ?
C00B C00F C00L C00T 177.29(17) . . . . ?
C00C C008 C009 N003 -60.39(19) . . . . ?
C00C C008 C009 C007 117.68(16) . . . . ?
C00C C00G C00N C00E 0.5(2) . . . . ?
C00D C006 C00E C00N 0.9(2) . . . . ?
C00D C006 C00E C00P -177.79(14) . . . . ?
C00D C006 C00H C00Q 176.48(15) . . . . ?
C00D C00C C00G C00N 1.2(2) . . . . ?
C00E C006 C00D C00C 0.8(2) . . . . ?
C00E C006 C00H C00Q -1.2(2) . . . . ?
C00E C00P C00R C00Q -1.4(2) . . . . ?
C00F N003 C009 C007 -0.27(16) . . . . ?
C00F N003 C009 C008 178.11(13) . . . . ?
C00F N003 C00M C00O 0.6(2) . . . . ?
C00F C00L C00T C00O -0.7(3) . . . . ?
C00G C00C C00D C006 -1.8(2) . . . . ?
C00H C006 C00D C00C -176.94(15) . . . . ?
C00H C006 C00E C00N 178.69(15) . . . . ?
C00H C006 C00E C00P 0.0(2) . . . . ?
C00H C00Q C00R C00P 0.1(2) . . . . ?
C00I C007 C009 N003 -177.35(13) . . . . ?
C00I C007 C009 C008 4.3(2) . . . . ?
C00I C007 C00B C00F 176.87(15) . . . . ?
C00J N004 C008 C009 -36.06(17) . . . . ?
C00J N004 C008 C00C -156.96(13) . . . . ?
C00K C00A C00I C007 -104.68(19) . . . . ?
C00K C00A C00I C00J 134.84(17) . . . . ?
C00M N003 C009 C007 177.56(14) . . . . ?
C00M N003 C009 C008 -4.1(2) . . . . ?
C00M N003 C00F C00B -178.45(14) . . . . ?
C00M N003 C00F C00L -1.8(2) . . . . ?
C00M C00O C00T C00L -0.6(3) . . . . ?
C00N C00E C00P C00R -177.35(15) . . . . ?
C00P C00E C00N C00G 177.13(16) . . . . ?
C00U O001 C005 O002 3.5(2) . . . . ?
C00U O001 C005 C00J 179.80(12) . . . . ?
